data_4086017
loop_
_publ_author_name
'Kilpatrick, Alexander F. R.'
'Green, Jennifer C.'
'Cloke, F Geoffrey N'

_publ_section_title
;
 The Reductive Activation of CO2 Across a Ti=Ti Double Bond: Synthetic,
 Structural, and Mechanistic Studies.
;
_journal_issue 20
_journal_name_full Organometallics
_journal_page_first 4816
_journal_page_last 4829
_journal_paper_doi 10.1021/acs.organomet.5b00315
_journal_volume 34
_journal_year 2015
_chemical_formula_moiety 'C52 H90 O Si4 Ti2'
_chemical_formula_sum 'C52 H90 O Si4 Ti2'
_chemical_formula_weight 939.39
_space_group_crystal_system monoclinic
_space_group_IT_number 15
_space_group_name_Hall '-C 2yc'
_space_group_name_H-M_alt 'C 1 2/c 1'
_symmetry_space_group_name_Hall '-C 2yc'
_symmetry_space_group_name_H-M 'C 1 2/c 1'
_atom_sites_solution_hydrogens geom
_atom_sites_solution_primary iterative
_audit_creation_date 2015-01-26
_audit_creation_method
;
Olex2 1.2
(compiled 2014.09.19 svn.r3010 for OlexSys, GUI svn.r4874)
;
_cell_angle_alpha 90
_cell_angle_beta 120.393(6)
_cell_angle_gamma 90
_cell_formula_units_Z 4
_cell_length_a 24.0529(11)
_cell_length_b 11.2699(4)
_cell_length_c 22.7761(10)
_cell_measurement_reflns_used 9243
_cell_measurement_temperature 173
_cell_measurement_theta_max 28.2730
_cell_measurement_theta_min 3.1430
_cell_volume 5325.5(5)
_computing_cell_refinement
;
CrysAlisPro, Agilent Technologies,
Version 1.171.37.33 (release 27-03-2014 CrysAlis171 .NET)
(compiled Mar 27 2014,17:12:48)
;
_computing_data_collection
;
CrysAlisPro, Agilent Technologies,
Version 1.171.37.33 (release 27-03-2014 CrysAlis171 .NET)
(compiled Mar 27 2014,17:12:48)
;
_computing_data_reduction
;
CrysAlisPro, Agilent Technologies,
Version 1.171.37.33 (release 27-03-2014 CrysAlis171 .NET)
(compiled Mar 27 2014,17:12:48)
;
_computing_molecular_graphics 'Ortep for Windows (Farrugia, 2012)'
_computing_publication_material
;
Olex2 (Dolomanov et al., 2009) and WinGX  (Farrugia, 2012) publication routines
;
_computing_structure_refinement 'SHELXL-2013 (Sheldrick, 2013)'
_computing_structure_solution
;
SUPERFLIP (Platinus & Chapuis, 2007)
;
_diffrn_ambient_temperature 173.15
_diffrn_detector 'CCD plate'
_diffrn_detector_area_resol_mean 16.1033
_diffrn_detector_type Eos
_diffrn_measured_fraction_theta_full 0.998
_diffrn_measured_fraction_theta_max 0.979
_diffrn_measurement_details
;
  1 omega  -94.00   56.00   1.0000   62.5000
omega____ theta____ kappa____ phi______ frames
    -      -23.2243    0.0000   30.0000 150

  2 omega  -50.00   20.00   1.0000   62.5000
omega____ theta____ kappa____ phi______ frames
    -      -23.2243   38.0000 -180.0000 70

  3 omega  -15.00   49.00   1.0000   62.5000
omega____ theta____ kappa____ phi______ frames
    -      -23.2243   57.0000   30.0000 64

  4 omega  -45.00   19.00   1.0000   62.5000
omega____ theta____ kappa____ phi______ frames
    -      -23.2243   57.0000  -90.0000 64

  5 omega   57.00  110.00   1.0000   62.5000
omega____ theta____ kappa____ phi______ frames
    -       23.5368  178.0000   60.0000 53

  6 omega   61.00  108.00   1.0000   62.5000
omega____ theta____ kappa____ phi______ frames
    -       23.5368  178.0000  -60.0000 47

  7 omega  -25.00   15.00   1.0000   62.5000
omega____ theta____ kappa____ phi______ frames
    -       23.5368  100.0000  135.0000 40

  8 omega   57.00  104.00   1.0000   62.5000
omega____ theta____ kappa____ phi______ frames
    -       23.5368  178.0000  150.0000 47
;
_diffrn_measurement_device 'four-circle diffractometer'
_diffrn_measurement_device_type 'Xcalibur, Eos, Gemini ultra'
_diffrn_measurement_method '\w scans'
_diffrn_orient_matrix_UB_11 -0.0039642000
_diffrn_orient_matrix_UB_12 0.0625228000
_diffrn_orient_matrix_UB_13 -0.0023595000
_diffrn_orient_matrix_UB_21 -0.0321872000
_diffrn_orient_matrix_UB_22 -0.0067702000
_diffrn_orient_matrix_UB_23 -0.0072316000
_diffrn_orient_matrix_UB_31 0.0108274000
_diffrn_orient_matrix_UB_32 0.0028598000
_diffrn_orient_matrix_UB_33 0.0352770000
_diffrn_radiation_monochromator graphite
_diffrn_radiation_probe x-ray
_diffrn_radiation_type MoK\a
_diffrn_radiation_wavelength 0.71073
_diffrn_reflns_av_R_equivalents 0.0343
_diffrn_reflns_av_unetI/netI 0.0299
_diffrn_reflns_laue_measured_fraction_full 0.998
_diffrn_reflns_laue_measured_fraction_max 0.979
_diffrn_reflns_limit_h_max 30
_diffrn_reflns_limit_h_min -30
_diffrn_reflns_limit_k_max 14
_diffrn_reflns_limit_k_min -13
_diffrn_reflns_limit_l_max 29
_diffrn_reflns_limit_l_min -28
_diffrn_reflns_number 22693
_diffrn_reflns_point_group_measured_fraction_full 0.998
_diffrn_reflns_point_group_measured_fraction_max 0.979
_diffrn_reflns_theta_full 25.242
_diffrn_reflns_theta_max 27.484
_diffrn_reflns_theta_min 3.151
_diffrn_source 'Enhance (Mo) X-ray Source'
_exptl_absorpt_coefficient_mu 0.424
_exptl_absorpt_correction_T_max 1.00000
_exptl_absorpt_correction_T_min 0.87423
_exptl_absorpt_correction_type multi-scan
_exptl_absorpt_process_details
;
CrysAlisPro, Agilent Technologies,
Version 1.171.37.33 (release 27-03-2014 CrysAlis171 .NET)
(compiled Mar 27 2014,17:12:48)
Empirical absorption correction using spherical harmonics,
 implemented in SCALE3 ABSPACK scaling algorithm.
;
_exptl_crystal_colour red
_exptl_crystal_colour_primary red
_exptl_crystal_density_diffrn 1.172
_exptl_crystal_density_method 'not measured'
_exptl_crystal_description block
_exptl_crystal_F_000 2040
_exptl_crystal_size_max 0.2
_exptl_crystal_size_mid 0.1
_exptl_crystal_size_min 0.1
_refine_diff_density_max 0.810
_refine_diff_density_min -0.411
_refine_diff_density_rms 0.064
_refine_ls_extinction_method none
_refine_ls_goodness_of_fit_ref 1.071
_refine_ls_hydrogen_treatment constr
_refine_ls_matrix_type full
_refine_ls_number_parameters 277
_refine_ls_number_reflns 5988
_refine_ls_number_restraints 0
_refine_ls_restrained_S_all 1.071
_refine_ls_R_factor_all 0.0530
_refine_ls_R_factor_gt 0.0427
_refine_ls_shift/su_max 0.001
_refine_ls_shift/su_mean 0.000
_refine_ls_structure_factor_coef Fsqd
_refine_ls_weighting_details 'w=1/[\s^2^(Fo^2^)+(0.0643P)^2^+6.3586P] where P=(Fo^2^+2Fc^2^)/3'
_refine_ls_weighting_scheme calc
_refine_ls_wR_factor_gt 0.1170
_refine_ls_wR_factor_ref 0.1243
_reflns_Friedel_coverage 0.000
_reflns_number_gt 5011
_reflns_number_total 5988
_reflns_threshold_expression 'I > 2\s(I)'
_cod_data_source_file om5b00315_si_003.cif
_cod_data_source_block Compound5
_cod_depositor_comments
;Adding full bibliography for 4086017--4086022.cif.

 Adding full bibliography for 4086017--4086022.cif.
;
_cod_database_code 4086017
_chemical_oxdiff_formula 'C52 H92 Ti2 Si4 O1'
_shelx_space_group_comment
;
The symmetry employed for this shelxl refinement is uniquely defined
by the following loop, which should always be used as a source of
symmetry information in preference to the above space-group names.
They are only intended as comments.
;
_shelx_estimated_absorpt_t_max 0.959
_shelx_estimated_absorpt_t_min 0.920
_reflns_odcompleteness_completeness 99.86
_reflns_odcompleteness_iscentric 1
_reflns_odcompleteness_theta 26.32
_olex2_refinement_description
;
1. Fixed Uiso
 At 1.2 times of:
  All C(H) groups
 At 1.5 times of:
  All C(H,H,H) groups
2. Others
 Sof(C14B)=Sof(H14D)=Sof(H14E)=Sof(H14F)=1-FVAR(1)
 Sof(C14A)=Sof(H14A)=Sof(H14B)=Sof(H14C)=FVAR(1)
3.a Ternary CH refined with riding coordinates:
 C9(H9), C15(H15), C44(H44), C47(H47), C50(H50)
3.b Me refined with riding coordinates:
 C10(H10A,H10B,H10C), C11(H11A,H11B,H11C), C13(H13A,H13B,H13C), C14A(H14A,H14B,
 H14C), C14B(H14D,H14E,H14F), C16(H16A,H16B,H16C), C17(H17A,H17B,H17C),
 C45(H45A,H45B,H45C), C46(H46A,H46B,H46C), C48(H48A,H48B,H48C), C49(H49A,H49B,
 H49C), C51(H51A,H51B,H51C), C52(H52A,H52B,H52C)
3.c Aromatic/amide H refined with riding coordinates:
 C2(H2), C3(H3), C32(H32), C33(H33)
;
_shelx_shelxl_version_number 2014/7
_olex2_submission_special_instructions 'No special instructions were received'

loop_
_space_group_symop_operation_xyz
'x, y, z'
'-x, y, -z+1/2'
'x+1/2, y+1/2, z'
'-x+1/2, y+1/2, -z+1/2'
'-x, -y, -z'
'x, -y, z-1/2'
'-x+1/2, -y+1/2, -z'
'x+1/2, -y+1/2, z-1/2'

loop_
_atom_site_label
_atom_site_type_symbol
_atom_site_fract_x
_atom_site_fract_y
_atom_site_fract_z
_atom_site_U_iso_or_equiv
_atom_site_adp_type
_atom_site_occupancy
_atom_site_site_symmetry_order
_atom_site_calc_flag
_atom_site_refinement_flags_posn
_atom_site_refinement_flags_adp
_atom_site_refinement_flags_occupancy
_atom_site_disorder_assembly
_atom_site_disorder_group
C1 C 0.42914(9) 0.18780(17) 0.31263(10) 0.0223(4) Uani 1 1 d . . . . .
C2 C 0.40455(10) 0.30149(18) 0.28126(10) 0.0251(4) Uani 1 1 d . . . . .
H2 H 0.3601 0.3221 0.2577 0.030 Uiso 1 1 calc R . . . .
C3 C 0.45370(9) 0.37771(18) 0.28962(9) 0.0233(4) Uani 1 1 d . . . . .
H3 H 0.4484 0.4539 0.2696 0.028 Uiso 1 1 calc R . . . .
C9 C 0.43107(12) -0.0682(2) 0.36200(14) 0.0407(6) Uani 1 1 d . . . . .
H9 H 0.4710 -0.0427 0.4044 0.049 Uiso 1 1 calc R . . . .
C10 C 0.39769(19) -0.1591(3) 0.3846(2) 0.0746(11) Uani 1 1 d . . . . .
H10A H 0.3832 -0.1194 0.4129 0.112 Uiso 1 1 calc R . . . .
H10B H 0.3605 -0.1934 0.3444 0.112 Uiso 1 1 calc R . . . .
H10C H 0.4282 -0.2223 0.4110 0.112 Uiso 1 1 calc R . . . .
C11 C 0.45364(14) -0.1293(2) 0.31817(16) 0.0490(6) Uani 1 1 d . . . . .
H11A H 0.4748 -0.0712 0.3039 0.074 Uiso 1 1 calc R . . . .
H11B H 0.4842 -0.1924 0.3445 0.074 Uiso 1 1 calc R . . . .
H11C H 0.4165 -0.1635 0.2779 0.074 Uiso 1 1 calc R . . . .
C12 C 0.30520(12) 0.0460(4) 0.24014(13) 0.0604(9) Uani 1 1 d . . . . .
C13 C 0.31581(14) 0.0087(3) 0.18340(13) 0.0541(7) Uani 1 1 d . . . . .
H13A H 0.3611 -0.0131 0.2021 0.081 Uiso 1 1 calc R . . . .
H13B H 0.2884 -0.0598 0.1598 0.081 Uiso 1 1 calc R . . . .
H13C H 0.3049 0.0745 0.1512 0.081 Uiso 1 1 calc R . . . .
C14A C 0.2478(4) 0.078(2) 0.2257(5) 0.070(5) Uani 0.41(2) 1 d . . . A 1
H14A H 0.2484 0.1001 0.2677 0.105 Uiso 0.41(2) 1 calc R . . A 1
H14B H 0.2341 0.1469 0.1950 0.105 Uiso 0.41(2) 1 calc R . . A 1
H14C H 0.2176 0.0127 0.2035 0.105 Uiso 0.41(2) 1 calc R . . A 1
C14B C 0.2490(3) -0.0004(12) 0.2418(5) 0.059(3) Uani 0.59(2) 1 d . . . A 2
H14D H 0.2485 0.0317 0.2816 0.089 Uiso 0.59(2) 1 calc R . . A 2
H14E H 0.2095 0.0233 0.2003 0.089 Uiso 0.59(2) 1 calc R . . A 2
H14F H 0.2514 -0.0872 0.2448 0.089 Uiso 0.59(2) 1 calc R . . A 2
C15 C 0.35940(12) 0.1277(2) 0.38906(11) 0.0380(5) Uani 1 1 d . . . . .
H15 H 0.3295 0.0684 0.3911 0.046 Uiso 1 1 calc R . . . .
C16 C 0.32434(15) 0.2459(3) 0.36953(16) 0.0530(7) Uani 1 1 d . . . . .
H16A H 0.2864 0.2402 0.3238 0.079 Uiso 1 1 calc R . . . .
H16B H 0.3107 0.2663 0.4022 0.079 Uiso 1 1 calc R . . . .
H16C H 0.3533 0.3077 0.3701 0.079 Uiso 1 1 calc R . . . .
C17 C 0.41849(16) 0.1358(4) 0.46022(14) 0.0708(10) Uani 1 1 d . . . . .
H17A H 0.4409 0.0593 0.4725 0.106 Uiso 1 1 calc R . . . .
H17B H 0.4476 0.1974 0.4609 0.106 Uiso 1 1 calc R . . . .
H17C H 0.4050 0.1560 0.4930 0.106 Uiso 1 1 calc R . . . .
C30 C 0.51414(9) 0.31940(17) 0.33427(9) 0.0216(4) Uani 1 1 d . . . . .
C31 C 0.49886(9) 0.20343(17) 0.34865(9) 0.0211(4) Uani 1 1 d . . . . .
C32 C 0.55790(9) 0.14141(18) 0.38691(10) 0.0249(4) Uani 1 1 d . . . . .
H32 H 0.5627 0.0606 0.4004 0.030 Uiso 1 1 calc R . . . .
C33 C 0.60814(9) 0.22139(18) 0.40119(9) 0.0235(4) Uani 1 1 d . . . . .
H33 H 0.6526 0.2030 0.4288 0.028 Uiso 1 1 calc R . . . .
C34 C 0.58381(9) 0.33496(17) 0.36868(9) 0.0219(4) Uani 1 1 d . . . . .
C44 C 0.72006(10) 0.43087(19) 0.45619(10) 0.0279(4) Uani 1 1 d . . . . .
H44 H 0.7258 0.3728 0.4920 0.034 Uiso 1 1 calc R . . . .
C45 C 0.74417(10) 0.3679(2) 0.41362(12) 0.0349(5) Uani 1 1 d . . . . .
H45A H 0.7158 0.3007 0.3895 0.052 Uiso 1 1 calc R . . . .
H45B H 0.7440 0.4237 0.3805 0.052 Uiso 1 1 calc R . . . .
H45C H 0.7881 0.3389 0.4436 0.052 Uiso 1 1 calc R . . . .
C46 C 0.76404(11) 0.5365(2) 0.49436(12) 0.0387(5) Uani 1 1 d . . . . .
H46A H 0.7482 0.5761 0.5214 0.058 Uiso 1 1 calc R . . . .
H46B H 0.8081 0.5080 0.5246 0.058 Uiso 1 1 calc R . . . .
H46C H 0.7639 0.5927 0.4615 0.058 Uiso 1 1 calc R . . . .
C47 C 0.61253(10) 0.60327(18) 0.34939(10) 0.0268(4) Uani 1 1 d . . . . .
H47 H 0.5656 0.5984 0.3145 0.032 Uiso 1 1 calc R . . . .
C48 C 0.62362(13) 0.7243(2) 0.38434(13) 0.0400(6) Uani 1 1 d . . . . .
H48A H 0.6002 0.7275 0.4092 0.060 Uiso 1 1 calc R . . . .
H48B H 0.6698 0.7354 0.4163 0.060 Uiso 1 1 calc R . . . .
H48C H 0.6079 0.7872 0.3499 0.060 Uiso 1 1 calc R . . . .
C49 C 0.64967(11) 0.6003(2) 0.31082(11) 0.0309(5) Uani 1 1 d . . . . .
H49A H 0.6430 0.5233 0.2882 0.046 Uiso 1 1 calc R . . . .
H49B H 0.6339 0.6637 0.2767 0.046 Uiso 1 1 calc R . . . .
H49C H 0.6957 0.6119 0.3430 0.046 Uiso 1 1 calc R . . . .
C50 C 0.60858(11) 0.5163(2) 0.47484(11) 0.0314(5) Uani 1 1 d . . . . .
H50 H 0.6344 0.5882 0.4991 0.038 Uiso 1 1 calc R . . . .
C51 C 0.62483(14) 0.4199(3) 0.52867(12) 0.0462(6) Uani 1 1 d . . . . .
H51A H 0.6704 0.3982 0.5495 0.069 Uiso 1 1 calc R . . . .
H51B H 0.6165 0.4500 0.5638 0.069 Uiso 1 1 calc R . . . .
H51C H 0.5980 0.3498 0.5071 0.069 Uiso 1 1 calc R . . . .
C52 C 0.53743(12) 0.5498(2) 0.44253(13) 0.0413(6) Uani 1 1 d . . . . .
H52A H 0.5269 0.6114 0.4081 0.062 Uiso 1 1 calc R . . . .
H52B H 0.5107 0.4797 0.4210 0.062 Uiso 1 1 calc R . . . .
H52C H 0.5291 0.5798 0.4778 0.062 Uiso 1 1 calc R . . . .
O1 O 0.5000 0.07321(17) 0.2500 0.0248(4) Uani 1 2 d S T P . .
Si1 Si 0.38133(3) 0.07069(5) 0.32507(3) 0.02514(14) Uani 1 1 d . . . . .
Si4 Si 0.63138(2) 0.47270(5) 0.40930(3) 0.02112(13) Uani 1 1 d . . . . .
Ti1 Ti 0.44220(2) 0.19933(3) 0.21729(2) 0.02444(11) Uani 1 1 d . . . . .

loop_
_atom_site_aniso_label
_atom_site_aniso_U_11
_atom_site_aniso_U_22
_atom_site_aniso_U_33
_atom_site_aniso_U_23
_atom_site_aniso_U_13
_atom_site_aniso_U_12
C1 0.0213(9) 0.0244(9) 0.0229(9) -0.0017(7) 0.0124(7) -0.0021(7)
C2 0.0230(9) 0.0285(10) 0.0237(9) -0.0015(8) 0.0117(8) 0.0023(8)
C3 0.0266(9) 0.0215(9) 0.0218(9) 0.0007(7) 0.0123(8) 0.0026(8)
C9 0.0410(13) 0.0353(12) 0.0502(14) 0.0096(11) 0.0264(11) -0.0044(11)
C10 0.089(3) 0.0483(18) 0.123(3) 0.0341(19) 0.080(2) 0.0063(17)
C11 0.0541(16) 0.0303(13) 0.0725(19) 0.0083(12) 0.0391(15) 0.0049(12)
C12 0.0303(13) 0.118(3) 0.0353(13) -0.0298(16) 0.0187(11) -0.0293(15)
C13 0.0533(16) 0.079(2) 0.0308(13) -0.0131(13) 0.0215(12) -0.0030(15)
C14A 0.032(4) 0.139(16) 0.032(4) -0.016(5) 0.011(3) 0.000(6)
C14B 0.034(3) 0.102(7) 0.041(3) -0.026(4) 0.018(2) -0.038(3)
C15 0.0402(12) 0.0505(14) 0.0330(11) -0.0107(10) 0.0256(10) -0.0155(11)
C16 0.0646(18) 0.0528(17) 0.0641(18) -0.0211(14) 0.0490(16) -0.0109(14)
C17 0.070(2) 0.110(3) 0.0312(14) -0.0208(17) 0.0247(14) -0.014(2)
C30 0.0226(9) 0.0231(9) 0.0190(8) -0.0004(7) 0.0105(7) -0.0017(7)
C31 0.0235(9) 0.0231(9) 0.0184(8) -0.0001(7) 0.0119(7) -0.0029(7)
C32 0.0260(10) 0.0225(10) 0.0240(9) 0.0034(8) 0.0110(8) -0.0010(8)
C33 0.0212(9) 0.0265(10) 0.0197(9) 0.0017(7) 0.0081(7) -0.0012(8)
C34 0.0233(9) 0.0224(9) 0.0193(9) -0.0006(7) 0.0102(7) -0.0028(7)
C44 0.0247(10) 0.0306(11) 0.0248(10) 0.0027(8) 0.0098(8) -0.0053(8)
C45 0.0264(10) 0.0424(13) 0.0370(12) 0.0049(10) 0.0169(9) 0.0009(9)
C46 0.0289(11) 0.0429(14) 0.0338(12) -0.0009(10) 0.0081(9) -0.0133(10)
C47 0.0286(10) 0.0246(10) 0.0289(10) 0.0014(8) 0.0158(8) -0.0026(8)
C48 0.0566(15) 0.0247(11) 0.0489(14) -0.0020(10) 0.0342(12) -0.0060(10)
C49 0.0346(11) 0.0316(11) 0.0297(10) 0.0044(9) 0.0185(9) -0.0041(9)
C50 0.0413(12) 0.0298(11) 0.0309(11) -0.0072(9) 0.0240(10) -0.0099(9)
C51 0.0633(17) 0.0537(16) 0.0322(12) 0.0028(11) 0.0320(12) -0.0027(13)
C52 0.0482(14) 0.0425(14) 0.0495(14) -0.0041(11) 0.0367(12) 0.0002(11)
O1 0.0318(10) 0.0191(9) 0.0267(10) 0.000 0.0172(8) 0.000
Si1 0.0234(3) 0.0297(3) 0.0251(3) -0.0040(2) 0.0143(2) -0.0085(2)
Si4 0.0228(3) 0.0214(3) 0.0206(3) -0.0017(2) 0.0120(2) -0.0055(2)
Ti1 0.0296(2) 0.0238(2) 0.02175(19) 0.00178(13) 0.01426(16) 0.00273(14)

loop_
_atom_type_symbol
_atom_type_description
_atom_type_scat_dispersion_real
_atom_type_scat_dispersion_imag
_atom_type_scat_source
C C 0.0033 0.0016 'International Tables Vol C Tables 4.2.6.8 and 6.1.1.4'
H H 0.0000 0.0000 'International Tables Vol C Tables 4.2.6.8 and 6.1.1.4'
O O 0.0106 0.0060 'International Tables Vol C Tables 4.2.6.8 and 6.1.1.4'
Si Si 0.0817 0.0704 'International Tables Vol C Tables 4.2.6.8 and 6.1.1.4'
Ti Ti 0.2776 0.4457 'International Tables Vol C Tables 4.2.6.8 and 6.1.1.4'

loop_
_geom_angle_atom_site_label_1
_geom_angle_atom_site_label_2
_geom_angle_atom_site_label_3
_geom_angle
_geom_angle_site_symmetry_1
_geom_angle_site_symmetry_3
C2 C1 C31 103.80(16) . .
C2 C1 Si1 125.12(14) . .
C2 C1 Ti1 72.89(11) . .
C31 C1 Si1 128.51(14) . .
C31 C1 Ti1 81.94(11) . .
Si1 C1 Ti1 124.11(9) . .
C1 C2 H2 124.0 . .
C1 C2 Ti1 71.56(11) . .
C3 C2 C1 111.92(17) . .
C3 C2 H2 124.0 . .
C3 C2 Ti1 79.73(12) . .
Ti1 C2 H2 116.2 . .
C2 C3 H3 126.3 . .
C2 C3 C30 107.33(17) . .
C2 C3 Ti1 67.34(11) . .
C30 C3 H3 126.3 . .
C30 C3 Ti1 80.56(11) . .
Ti1 C3 H3 117.6 . .
C10 C9 H9 106.0 . .
C10 C9 Si1 112.31(19) . .
C11 C9 H9 106.0 . .
C11 C9 C10 109.7(2) . .
C11 C9 Si1 116.02(18) . .
Si1 C9 H9 106.0 . .
C9 C10 H10A 109.5 . .
C9 C10 H10B 109.5 . .
C9 C10 H10C 109.5 . .
H10A C10 H10B 109.5 . .
H10A C10 H10C 109.5 . .
H10B C10 H10C 109.5 . .
C9 C11 H11A 109.5 . .
C9 C11 H11B 109.5 . .
C9 C11 H11C 109.5 . .
H11A C11 H11B 109.5 . .
H11A C11 H11C 109.5 . .
H11B C11 H11C 109.5 . .
C13 C12 Si1 115.04(19) . .
C14A C12 C13 118.9(4) . .
C14A C12 Si1 124.9(4) . .
C14B C12 C13 118.9(3) . .
C14B C12 Si1 116.9(4) . .
C12 C13 H13A 109.5 . .
C12 C13 H13B 109.5 . .
C12 C13 H13C 109.5 . .
H13A C13 H13B 109.5 . .
H13A C13 H13C 109.5 . .
H13B C13 H13C 109.5 . .
C12 C14A H14A 109.5 . .
C12 C14A H14B 109.5 . .
C12 C14A H14C 109.5 . .
H14A C14A H14B 109.5 . .
H14A C14A H14C 109.5 . .
H14B C14A H14C 109.5 . .
C12 C14B H14D 109.5 . .
C12 C14B H14E 109.5 . .
C12 C14B H14F 109.5 . .
H14D C14B H14E 109.5 . .
H14D C14B H14F 109.5 . .
H14E C14B H14F 109.5 . .
C16 C15 H15 107.2 . .
C16 C15 C17 109.9(2) . .
C16 C15 Si1 113.69(17) . .
C17 C15 H15 107.2 . .
C17 C15 Si1 111.42(19) . .
Si1 C15 H15 107.2 . .
C15 C16 H16A 109.5 . .
C15 C16 H16B 109.5 . .
C15 C16 H16C 109.5 . .
H16A C16 H16B 109.5 . .
H16A C16 H16C 109.5 . .
H16B C16 H16C 109.5 . .
C15 C17 H17A 109.5 . .
C15 C17 H17B 109.5 . .
C15 C17 H17C 109.5 . .
H17A C17 H17B 109.5 . .
H17A C17 H17C 109.5 . .
H17B C17 H17C 109.5 . .
C3 C30 C34 142.96(18) . .
C3 C30 Ti1 117.00(13) . 2_655
C3 C30 Ti1 67.54(10) . .
C31 C30 C3 106.95(17) . .
C31 C30 C34 110.08(17) . .
C31 C30 Ti1 79.72(11) . 2_655
C31 C30 Ti1 70.05(10) . .
C34 C30 Ti1 125.49(13) . .
C34 C30 Ti1 69.89(10) . 2_655
Ti1 C30 Ti1 56.24(4) 2_655 .
C1 C31 Ti1 119.58(12) . 2_655
C1 C31 Ti1 64.13(10) . .
C30 C31 C1 109.58(17) . .
C30 C31 Ti1 78.39(11) . .
C30 C31 Ti1 66.30(10) . 2_655
C32 C31 C1 142.69(18) . .
C32 C31 C30 107.20(17) . .
C32 C31 Ti1 70.66(11) . 2_655
C32 C31 Ti1 118.68(13) . .
Ti1 C31 Ti1 55.90(4) 2_655 .
C31 C32 H32 126.2 . .
C31 C32 Ti1 76.38(11) . 2_655
C33 C32 C31 107.58(17) . .
C33 C32 H32 126.2 . .
C33 C32 Ti1 68.57(11) . 2_655
Ti1 C32 H32 120.6 2_655 .
C32 C33 H33 124.1 . .
C32 C33 C34 111.77(17) . .
C32 C33 Ti1 77.48(11) . 2_655
C34 C33 H33 124.1 . .
C34 C33 Ti1 70.43(10) . 2_655
Ti1 C33 H33 119.5 2_655 .
C30 C34 Si4 127.91(15) . .
C30 C34 Ti1 73.72(11) . 2_655
C33 C34 C30 103.07(16) . .
C33 C34 Si4 119.55(14) . .
C33 C34 Ti1 73.37(11) . 2_655
Si4 C34 Ti1 143.56(10) . 2_655
C45 C44 H44 105.9 . .
C45 C44 C46 110.13(18) . .
C45 C44 Si4 115.85(14) . .
C46 C44 H44 105.9 . .
C46 C44 Si4 112.45(16) . .
Si4 C44 H44 105.9 . .
C44 C45 H45A 109.5 . .
C44 C45 H45B 109.5 . .
C44 C45 H45C 109.5 . .
H45A C45 H45B 109.5 . .
H45A C45 H45C 109.5 . .
H45B C45 H45C 109.5 . .
C44 C46 H46A 109.5 . .
C44 C46 H46B 109.5 . .
C44 C46 H46C 109.5 . .
H46A C46 H46B 109.5 . .
H46A C46 H46C 109.5 . .
H46B C46 H46C 109.5 . .
C48 C47 H47 107.0 . .
C48 C47 C49 108.51(17) . .
C48 C47 Si4 113.62(15) . .
C49 C47 H47 107.0 . .
C49 C47 Si4 113.38(15) . .
Si4 C47 H47 107.0 . .
C47 C48 H48A 109.5 . .
C47 C48 H48B 109.5 . .
C47 C48 H48C 109.5 . .
H48A C48 H48B 109.5 . .
H48A C48 H48C 109.5 . .
H48B C48 H48C 109.5 . .
C47 C49 H49A 109.5 . .
C47 C49 H49B 109.5 . .
C47 C49 H49C 109.5 . .
H49A C49 H49B 109.5 . .
H49A C49 H49C 109.5 . .
H49B C49 H49C 109.5 . .
C51 C50 H50 107.3 . .
C51 C50 Si4 112.80(17) . .
C52 C50 H50 107.3 . .
C52 C50 C51 109.29(19) . .
C52 C50 Si4 112.58(15) . .
Si4 C50 H50 107.3 . .
C50 C51 H51A 109.5 . .
C50 C51 H51B 109.5 . .
C50 C51 H51C 109.5 . .
H51A C51 H51B 109.5 . .
H51A C51 H51C 109.5 . .
H51B C51 H51C 109.5 . .
C50 C52 H52A 109.5 . .
C50 C52 H52B 109.5 . .
C50 C52 H52C 109.5 . .
H52A C52 H52B 109.5 . .
H52A C52 H52C 109.5 . .
H52B C52 H52C 109.5 . .
Ti1 O1 Ti1 80.34(8) . 2_655
C1 Si1 C9 110.72(10) . .
C1 Si1 C12 107.51(12) . .
C1 Si1 C15 108.05(10) . .
C9 Si1 C12 113.59(15) . .
C9 Si1 C15 107.36(12) . .
C12 Si1 C15 109.49(11) . .
C34 Si4 C44 107.68(9) . .
C34 Si4 C47 115.05(9) . .
C34 Si4 C50 104.84(9) . .
C47 Si4 C44 112.84(9) . .
C50 Si4 C44 108.14(10) . .
C50 Si4 C47 107.81(10) . .
C1 Ti1 C2 35.55(7) . .
C1 Ti1 C3 57.49(7) . .
C1 Ti1 C30 142.50(7) . 2_655
C1 Ti1 C30 55.47(6) . .
C1 Ti1 C31 33.93(6) . .
C1 Ti1 C31 157.69(6) . 2_655
C1 Ti1 C32 160.30(7) . 2_655
C1 Ti1 Ti1 94.64(5) . 2_655
C2 Ti1 C3 32.93(7) . .
C2 Ti1 C30 53.23(6) . .
C2 Ti1 C31 54.61(6) . .
C2 Ti1 C31 149.18(7) . 2_655
C2 Ti1 C32 155.34(7) . 2_655
C2 Ti1 Ti1 107.56(5) . 2_655
C3 Ti1 C30 31.90(6) . .
C3 Ti1 C31 117.57(6) . 2_655
C3 Ti1 C31 53.91(6) . .
C30 Ti1 C2 115.65(7) 2_655 .
C30 Ti1 C3 86.48(6) 2_655 .
C30 Ti1 C30 88.81(8) 2_655 .
C30 Ti1 C31 117.33(6) 2_655 .
C30 Ti1 C31 33.98(6) 2_655 2_655
C30 Ti1 C32 56.99(7) 2_655 2_655
C30 Ti1 Ti1 68.97(5) 2_655 2_655
C31 Ti1 C30 31.56(6) . .
C31 Ti1 C30 107.75(6) 2_655 .
C31 Ti1 C31 124.06(4) 2_655 .
C32 Ti1 C3 141.92(7) 2_655 .
C32 Ti1 C30 140.70(6) 2_655 .
C32 Ti1 C31 149.73(6) 2_655 .
C32 Ti1 C31 32.96(6) 2_655 2_655
C33 Ti1 C1 146.76(7) 2_655 .
C33 Ti1 C2 121.39(7) 2_655 .
C33 Ti1 C3 119.26(7) 2_655 .
C33 Ti1 C30 57.80(7) 2_655 2_655
C33 Ti1 C30 141.61(7) 2_655 .
C33 Ti1 C31 172.88(7) 2_655 .
C33 Ti1 C31 55.55(6) 2_655 2_655
C33 Ti1 C32 33.95(7) 2_655 2_655
C33 Ti1 Ti1 118.40(5) 2_655 2_655
C34 Ti1 C1 135.67(7) 2_655 .
C34 Ti1 C2 100.15(7) 2_655 .
C34 Ti1 C3 85.38(7) 2_655 .
C34 Ti1 C30 105.62(6) 2_655 .
C34 Ti1 C30 36.39(7) 2_655 2_655
C34 Ti1 C31 136.73(7) 2_655 .
C34 Ti1 C31 58.51(6) 2_655 2_655
C34 Ti1 C32 59.30(7) 2_655 2_655
C34 Ti1 C33 36.19(7) 2_655 2_655
C34 Ti1 Ti1 104.97(5) 2_655 2_655
O1 Ti1 C1 90.57(5) . .
O1 Ti1 C2 124.49(5) . .
O1 Ti1 C3 122.30(5) . .
O1 Ti1 C30 90.68(5) . .
O1 Ti1 C30 101.94(5) . 2_655
O1 Ti1 C31 72.58(5) . .
O1 Ti1 C31 73.88(5) . 2_655
O1 Ti1 C32 79.59(5) . 2_655
O1 Ti1 C33 112.82(5) . 2_655
O1 Ti1 C34 132.30(5) . 2_655
O1 Ti1 Ti1 49.83(4) . 2_655
Ti1 Ti1 C3 83.39(5) 2_655 .
Ti1 Ti1 C30 54.79(4) 2_655 .
Ti1 Ti1 C31 60.97(4) 2_655 .
Ti1 Ti1 C31 63.13(5) 2_655 2_655
Ti1 Ti1 C32 91.96(5) 2_655 2_655

loop_
_geom_bond_atom_site_label_1
_geom_bond_atom_site_label_2
_geom_bond_distance
_geom_bond_site_symmetry_2
C1 C2 1.440(3) .
C1 C31 1.458(3) .
C1 Si1 1.864(2) .
C1 Ti1 2.3496(19) .
C2 H2 0.9500 .
C2 C3 1.394(3) .
C2 Ti1 2.3672(19) .
C3 H3 0.9500 .
C3 C30 1.443(3) .
C3 Ti1 2.5241(19) .
C9 H9 1.0000 .
C9 C10 1.543(3) .
C9 C11 1.521(4) .
C9 Si1 1.889(3) .
C10 H10A 0.9800 .
C10 H10B 0.9800 .
C10 H10C 0.9800 .
C11 H11A 0.9800 .
C11 H11B 0.9800 .
C11 H11C 0.9800 .
C12 C13 1.499(3) .
C12 C14A 1.300(9) .
C12 C14B 1.469(7) .
C12 Si1 1.894(3) .
C13 H13A 0.9800 .
C13 H13B 0.9800 .
C13 H13C 0.9800 .
C14A H14A 0.9800 .
C14A H14B 0.9800 .
C14A H14C 0.9800 .
C14B H14D 0.9800 .
C14B H14E 0.9800 .
C14B H14F 0.9800 .
C15 H15 1.0000 .
C15 C16 1.518(4) .
C15 C17 1.525(4) .
C15 Si1 1.896(2) .
C16 H16A 0.9800 .
C16 H16B 0.9800 .
C16 H16C 0.9800 .
C17 H17A 0.9800 .
C17 H17B 0.9800 .
C17 H17C 0.9800 .
C30 C31 1.439(3) .
C30 C34 1.458(3) .
C30 Ti1 2.3583(19) 2_655
C30 Ti1 2.6943(19) .
C31 C32 1.419(3) .
C31 Ti1 2.5342(19) 2_655
C31 Ti1 2.5854(18) .
C32 H32 0.9500 .
C32 C33 1.407(3) .
C32 Ti1 2.4604(19) 2_655
C33 H33 0.9500 .
C33 C34 1.446(3) .
C33 Ti1 2.3461(19) 2_655
C34 Si4 1.872(2) .
C34 Ti1 2.3070(19) 2_655
C44 H44 1.0000 .
C44 C45 1.533(3) .
C44 C46 1.536(3) .
C44 Si4 1.899(2) .
C45 H45A 0.9800 .
C45 H45B 0.9800 .
C45 H45C 0.9800 .
C46 H46A 0.9800 .
C46 H46B 0.9800 .
C46 H46C 0.9800 .
C47 H47 1.0000 .
C47 C48 1.533(3) .
C47 C49 1.538(3) .
C47 Si4 1.899(2) .
C48 H48A 0.9800 .
C48 H48B 0.9800 .
C48 H48C 0.9800 .
C49 H49A 0.9800 .
C49 H49B 0.9800 .
C49 H49C 0.9800 .
C50 H50 1.0000 .
C50 C51 1.533(3) .
C50 C52 1.529(3) .
C50 Si4 1.897(2) .
C51 H51A 0.9800 .
C51 H51B 0.9800 .
C51 H51C 0.9800 .
C52 H52A 0.9800 .
C52 H52B 0.9800 .
C52 H52C 0.9800 .
O1 Ti1 1.8601(15) .
O1 Ti1 1.8602(15) 2_655
Ti1 C30 2.3583(19) 2_655
Ti1 C31 2.5341(19) 2_655
Ti1 C32 2.4603(19) 2_655
Ti1 C33 2.3460(19) 2_655
Ti1 C34 2.3070(19) 2_655
Ti1 Ti1 2.3999(7) 2_655

loop_
_geom_torsion_atom_site_label_1
_geom_torsion_atom_site_label_2
_geom_torsion_atom_site_label_3
_geom_torsion_atom_site_label_4
_geom_torsion
_geom_torsion_site_symmetry_1
_geom_torsion_site_symmetry_4
C1 C2 C3 C30 -6.4(2) . .
C1 C2 C3 Ti1 65.20(14) . .
C1 C31 C32 C33 175.6(2) . .
C1 C31 C32 Ti1 113.7(3) . 2_655
C2 C1 C31 C30 -4.3(2) . .
C2 C1 C31 C32 -174.2(2) . .
C2 C1 C31 Ti1 -70.08(12) . .
C2 C1 C31 Ti1 -77.49(17) . 2_655
C2 C1 Si1 C9 175.60(17) . .
C2 C1 Si1 C12 51.0(2) . .
C2 C1 Si1 C15 -67.09(19) . .
C2 C3 C30 C31 3.3(2) . .
C2 C3 C30 C34 -177.8(2) . .
C2 C3 C30 Ti1 62.55(13) . .
C2 C3 C30 Ti1 90.25(17) . 2_655
C3 C30 C31 C1 0.7(2) . .
C3 C30 C31 C32 174.31(16) . .
C3 C30 C31 Ti1 57.62(13) . .
C3 C30 C31 Ti1 115.28(14) . 2_655
C3 C30 C34 C33 -176.5(2) . .
C3 C30 C34 Si4 38.1(4) . .
C3 C30 C34 Ti1 -108.5(3) . 2_655
C10 C9 Si1 C1 170.1(2) . .
C10 C9 Si1 C12 -68.9(3) . .
C10 C9 Si1 C15 52.3(3) . .
C11 C9 Si1 C1 -62.6(2) . .
C11 C9 Si1 C12 58.5(2) . .
C11 C9 Si1 C15 179.67(19) . .
C13 C12 Si1 C1 58.8(3) . .
C13 C12 Si1 C9 -64.0(3) . .
C13 C12 Si1 C15 176.0(3) . .
C14A C12 Si1 C1 -108.5(15) . .
C14A C12 Si1 C9 128.6(15) . .
C14A C12 Si1 C15 8.6(15) . .
C14B C12 Si1 C1 -154.4(6) . .
C14B C12 Si1 C9 82.7(6) . .
C14B C12 Si1 C15 -37.3(7) . .
C16 C15 Si1 C1 55.2(2) . .
C16 C15 Si1 C9 174.69(18) . .
C16 C15 Si1 C12 -61.6(2) . .
C17 C15 Si1 C1 -69.6(2) . .
C17 C15 Si1 C9 49.9(2) . .
C17 C15 Si1 C12 173.6(2) . .
C30 C31 C32 C33 5.6(2) . .
C30 C31 C32 Ti1 -56.32(13) . 2_655
C30 C34 Si4 C44 172.06(16) . .
C30 C34 Si4 C47 -61.16(19) . .
C30 C34 Si4 C50 57.07(19) . .
C31 C1 C2 C3 6.6(2) . .
C31 C1 C2 Ti1 76.90(12) . .
C31 C1 Si1 C9 -25.6(2) . .
C31 C1 Si1 C12 -150.23(19) . .
C31 C1 Si1 C15 91.68(19) . .
C31 C30 C34 C33 2.3(2) . .
C31 C30 C34 Si4 -143.04(15) . .
C31 C30 C34 Ti1 70.36(14) . 2_655
C31 C32 C33 C34 -4.3(2) . .
C31 C32 C33 Ti1 -67.06(14) . 2_655
C32 C33 C34 C30 1.2(2) . .
C32 C33 C34 Si4 150.19(15) . .
C32 C33 C34 Ti1 -67.07(14) . 2_655
C33 C34 Si4 C44 31.61(17) . .
C33 C34 Si4 C47 158.38(15) . .
C33 C34 Si4 C50 -83.39(17) . .
C34 C30 C31 C1 -178.58(15) . .
C34 C30 C31 C32 -5.0(2) . .
C34 C30 C31 Ti1 -121.66(14) . .
C34 C30 C31 Ti1 -64.00(13) . 2_655
C45 C44 Si4 C34 54.57(17) . .
C45 C44 Si4 C47 -73.48(18) . .
C45 C44 Si4 C50 167.36(16) . .
C46 C44 Si4 C34 -177.56(14) . .
C46 C44 Si4 C47 54.38(17) . .
C46 C44 Si4 C50 -64.77(17) . .
C48 C47 Si4 C34 151.17(16) . .
C48 C47 Si4 C44 -84.73(18) . .
C48 C47 Si4 C50 34.62(18) . .
C49 C47 Si4 C34 -84.31(16) . .
C49 C47 Si4 C44 39.79(18) . .
C49 C47 Si4 C50 159.14(15) . .
C51 C50 Si4 C34 59.92(19) . .
C51 C50 Si4 C44 -54.76(19) . .
C51 C50 Si4 C47 -177.05(17) . .
C52 C50 Si4 C34 -64.34(18) . .
C52 C50 Si4 C44 -179.01(16) . .
C52 C50 Si4 C47 58.69(18) . .
Si1 C1 C2 C3 169.62(14) . .
Si1 C1 C2 Ti1 -120.06(15) . .
Si1 C1 C31 C30 -166.52(14) . .
Si1 C1 C31 C32 23.6(4) . .
Si1 C1 C31 Ti1 120.26(14) . 2_655
Si1 C1 C31 Ti1 127.67(17) . .
Ti1 C1 C2 C3 -70.32(15) . .
Ti1 C1 C31 C30 65.81(14) . .
Ti1 C1 C31 C32 -104.1(3) . .
Ti1 C1 C31 Ti1 -7.41(12) . 2_655
Ti1 C1 Si1 C9 83.19(14) . .
Ti1 C1 Si1 C12 -41.41(16) . .
Ti1 C1 Si1 C15 -159.50(12) . .
Ti1 C2 C3 C30 -71.55(14) . .
Ti1 C3 C30 C31 -59.20(13) . .
Ti1 C3 C30 C34 119.7(3) . .
Ti1 C3 C30 Ti1 27.70(11) . 2_655
Ti1 C30 C31 C1 -114.58(14) 2_655 .
Ti1 C30 C31 C1 -56.92(13) . .
Ti1 C30 C31 C32 116.70(14) . .
Ti1 C30 C31 C32 59.04(13) 2_655 .
Ti1 C30 C31 Ti1 57.66(4) . 2_655
Ti1 C30 C31 Ti1 -57.66(4) 2_655 .
Ti1 C30 C34 C33 -68.05(12) 2_655 .
Ti1 C30 C34 C33 -77.00(17) . .
Ti1 C30 C34 Si4 137.66(12) . .
Ti1 C30 C34 Si4 146.60(16) 2_655 .
Ti1 C30 C34 Ti1 -8.95(11) . 2_655
Ti1 C31 C32 C33 61.89(13) 2_655 .
Ti1 C31 C32 C33 91.52(17) . .
Ti1 C31 C32 Ti1 29.63(10) . 2_655
Ti1 C32 C33 C34 62.74(13) 2_655 .
Ti1 C33 C34 C30 68.31(12) 2_655 .
Ti1 C33 C34 Si4 -142.74(13) 2_655 .
Ti1 C34 Si4 C44 -70.76(18) 2_655 .
Ti1 C34 Si4 C47 56.0(2) 2_655 .
Ti1 C34 Si4 C50 174.25(16) 2_655 .
Ti1 O1 Ti1 C1 -95.60(5) 2_655 .
Ti1 O1 Ti1 C2 -84.21(7) 2_655 .
Ti1 O1 Ti1 C3 -44.61(6) 2_655 .
Ti1 O1 Ti1 C30 -40.12(4) 2_655 .
Ti1 O1 Ti1 C30 48.80(5) 2_655 2_655
Ti1 O1 Ti1 C31 68.18(5) 2_655 2_655
Ti1 O1 Ti1 C31 -66.38(5) 2_655 .
Ti1 O1 Ti1 C32 101.57(5) 2_655 2_655
Ti1 O1 Ti1 C33 108.67(6) 2_655 2_655
Ti1 O1 Ti1 C34 71.89(8) 2_655 2_655
